data_7059105
loop_
_publ_author_name
'Bolotin, Dmitrii S.'
'Demakova, Marina Ya.'
'Legin, Anton A.'
'Suslonov, Vitaliy V.'
'Nazarov, Alexey A.'
'Jakupec, Michael A.'
'Keppler, Bernhard K.'
'Kukushkin, Vadim Yu.'

_publ_section_title
;
 Amidoxime platinum(ii) complexes: pH-dependent highly selective
 generation and cytotoxic activity
;
_journal_issue 14
_journal_name_full 'New Journal of Chemistry'
_journal_page_first 6840
_journal_paper_doi 10.1039/C7NJ00982H
_journal_volume 41
_journal_year 2017
_chemical_formula_moiety 'C4 H12 Cl2 N2 O2 Pt S'
_chemical_formula_sum 'C4 H12 Cl2 N2 O2 Pt S'
_chemical_formula_weight 418.21
_space_group_crystal_system monoclinic
_space_group_IT_number 14
_space_group_name_Hall '-P 2ybc'
_space_group_name_H-M_alt 'P 1 21/c 1'
_atom_sites_solution_hydrogens mixed
_atom_sites_solution_primary iterative
_audit_creation_date 2016-03-29
_audit_creation_method
;
Olex2 1.2
(compiled 2016.02.19 svn.r3266 for OlexSys, GUI svn.r5155)
;
_audit_update_record
;
2016-04-20 deposited with the CCDC.
2017-06-01 downloaded from the CCDC.
;
_cell_angle_alpha 90
_cell_angle_beta 112.759(8)
_cell_angle_gamma 90
_cell_formula_units_Z 4
_cell_length_a 8.0458(6)
_cell_length_b 11.8336(7)
_cell_length_c 12.2420(15)
_cell_measurement_reflns_used 2903
_cell_measurement_temperature 100(2)
_cell_measurement_theta_max 31.2961
_cell_measurement_theta_min 2.6328
_cell_volume 1074.82(18)
_computing_cell_refinement
;
CrysAlisPro, Agilent Technologies,
Version 1.171.36.20 (release 27-06-2012 CrysAlis171 .NET)
(compiled Jul 11 2012,15:38:31)
;
_computing_data_collection
;
CrysAlisPro, Agilent Technologies,
Version 1.171.36.20 (release 27-06-2012 CrysAlis171 .NET)
(compiled Jul 11 2012,15:38:31)
;
_computing_data_reduction
;
CrysAlisPro, Agilent Technologies,
Version 1.171.36.20 (release 27-06-2012 CrysAlis171 .NET)
(compiled Jul 11 2012,15:38:31)
;
_computing_molecular_graphics 'Olex2 (Dolomanov et al., 2009)'
_computing_publication_material 'Olex2 (Dolomanov et al., 2009)'
_computing_structure_refinement 'ShelXL (Sheldrick, 2015)'
_computing_structure_solution
;
Superflip (Palatinus & Chapuis, 2007;Palatinus & van der Lee, 2008;
Palatinus et al., 2012)
;
_diffrn_ambient_temperature 100(2)
_diffrn_detector_area_resol_mean 16.2096
_diffrn_measured_fraction_theta_full 0.999
_diffrn_measured_fraction_theta_max 1.000
_diffrn_measurement_details
;
#__ type_ start__ end____ width___ exp.time_
  1 omega  -80.00   -1.00   1.0000    8.0000
omega____ theta____ kappa____ phi______ frames
    -      -22.4031  -57.0000 -180.0000 79

#__ type_ start__ end____ width___ exp.time_
  2 omega  -84.00   12.00   1.0000    8.0000
omega____ theta____ kappa____ phi______ frames
    -      -22.4031  -19.0000 -120.0000 96

#__ type_ start__ end____ width___ exp.time_
  3 omega   -6.00   20.00   1.0000    8.0000
omega____ theta____ kappa____ phi______ frames
    -       23.3406   77.0000   90.0000 26

#__ type_ start__ end____ width___ exp.time_
  4 omega   20.00   64.00   1.0000    8.0000
omega____ theta____ kappa____ phi______ frames
    -       23.3406  -99.0000  -30.0000 44

#__ type_ start__ end____ width___ exp.time_
  5 omega    7.00   33.00   1.0000    8.0000
omega____ theta____ kappa____ phi______ frames
    -      -22.4031   57.0000   90.0000 26

#__ type_ start__ end____ width___ exp.time_
  6 omega  -61.00   -8.00   1.0000    8.0000
omega____ theta____ kappa____ phi______ frames
    -      -22.4031  -57.0000   60.0000 53

#__ type_ start__ end____ width___ exp.time_
  7 omega   11.00   37.00   1.0000    8.0000
omega____ theta____ kappa____ phi______ frames
    -      -22.4031   57.0000   60.0000 26

#__ type_ start__ end____ width___ exp.time_
  8 omega  -89.00  -40.00   1.0000    8.0000
omega____ theta____ kappa____ phi______ frames
    -      -22.4031 -178.0000   60.0000 49

#__ type_ start__ end____ width___ exp.time_
  9 omega   -1.00   45.00   1.0000    8.0000
omega____ theta____ kappa____ phi______ frames
    -       23.3406  -57.0000    0.0000 46

#__ type_ start__ end____ width___ exp.time_
 10 omega   23.00   48.00   1.0000    8.0000
omega____ theta____ kappa____ phi______ frames
    -       23.3406   57.0000   30.0000 25
;
_diffrn_measurement_device_type 'Xcalibur, Eos'
_diffrn_measurement_method '\w scans'
_diffrn_orient_matrix_UB_11 0.0444699000
_diffrn_orient_matrix_UB_12 -0.0101827000
_diffrn_orient_matrix_UB_13 -0.0432392000
_diffrn_orient_matrix_UB_21 0.0782108000
_diffrn_orient_matrix_UB_22 -0.0079835000
_diffrn_orient_matrix_UB_23 0.0456429000
_diffrn_orient_matrix_UB_31 -0.0184232000
_diffrn_orient_matrix_UB_32 -0.0584899000
_diffrn_orient_matrix_UB_33 0.0012984000
_diffrn_radiation_monochromator graphite
_diffrn_radiation_type MoK\a
_diffrn_radiation_wavelength 0.71073
_diffrn_reflns_av_R_equivalents 0.0556
_diffrn_reflns_av_unetI/netI 0.0530
_diffrn_reflns_Laue_measured_fraction_full 0.999
_diffrn_reflns_Laue_measured_fraction_max 1.000
_diffrn_reflns_limit_h_max 9
_diffrn_reflns_limit_h_min -10
_diffrn_reflns_limit_k_max 15
_diffrn_reflns_limit_k_min -15
_diffrn_reflns_limit_l_max 15
_diffrn_reflns_limit_l_min -15
_diffrn_reflns_number 8752
_diffrn_reflns_point_group_measured_fraction_full 0.999
_diffrn_reflns_point_group_measured_fraction_max 1.000
_diffrn_reflns_theta_full 25.242
_diffrn_reflns_theta_max 27.488
_diffrn_reflns_theta_min 2.745
_diffrn_source 'Enhance (Mo) X-ray Source'
_exptl_absorpt_coefficient_mu 13.712
_exptl_absorpt_correction_T_max 1.00000
_exptl_absorpt_correction_T_min 0.26606
_exptl_absorpt_correction_type multi-scan
_exptl_absorpt_process_details
;
CrysAlisPro, Agilent Technologies,
Version 1.171.36.20 (release 27-06-2012 CrysAlis171 .NET)
(compiled Jul 11 2012,15:38:31)
Empirical absorption correction using spherical harmonics,
 implemented in SCALE3 ABSPACK scaling algorithm.
;
_exptl_crystal_colour 'clear yellow'
_exptl_crystal_colour_lustre clear
_exptl_crystal_colour_primary yellow
_exptl_crystal_density_diffrn 2.584
_exptl_crystal_description prism
_exptl_crystal_F_000 776
_exptl_crystal_size_max 0.2
_exptl_crystal_size_mid 0.15
_exptl_crystal_size_min 0.15
_refine_diff_density_max 1.317
_refine_diff_density_min -1.643
_refine_diff_density_rms 0.247
_refine_ls_extinction_method none
_refine_ls_goodness_of_fit_ref 1.018
_refine_ls_hydrogen_treatment constr
_refine_ls_matrix_type full
_refine_ls_number_parameters 112
_refine_ls_number_reflns 2472
_refine_ls_number_restraints 0
_refine_ls_restrained_S_all 1.018
_refine_ls_R_factor_all 0.0376
_refine_ls_R_factor_gt 0.0273
_refine_ls_shift/su_max 0.001
_refine_ls_shift/su_mean 0.000
_refine_ls_structure_factor_coef Fsqd
_refine_ls_weighting_details 'w=1/[\s^2^(Fo^2^)+(0.0147P)^2^] where P=(Fo^2^+2Fc^2^)/3'
_refine_ls_weighting_scheme calc
_refine_ls_wR_factor_gt 0.0505
_refine_ls_wR_factor_ref 0.0546
_reflns_Friedel_coverage 0.000
_reflns_number_gt 2111
_reflns_number_total 2472
_reflns_threshold_expression 'I > 2\s(I)'
_cod_data_source_file c7nj00982h2.cif
_cod_data_source_block 3a
_cod_database_code 7059105
_chemical_oxdiff_formula 'Pt Cl2 S O2 C4 N H6'
_shelx_space_group_comment
;
The symmetry employed for this shelxl refinement is uniquely defined
by the following loop, which should always be used as a source of
symmetry information in preference to the above space-group names.
They are only intended as comments.
;
_reflns_odcompleteness_completeness 99.90
_reflns_odcompleteness_iscentric 1
_reflns_odcompleteness_theta 28.51
_olex2_refinement_description
;
1. Fixed Uiso
 At 1.2 times of:
  All N(H,H) groups
 At 1.5 times of:
  All C(H,H,H) groups, All O(H) groups
2.a Riding coordinates:
 O1(H1), N2(H2A,H2B)
2.b Idealised Me refined as rotating group:
 C2(H2C,H2D,H2E), C3(H3A,H3B,H3C), C4(H4A,H4B,H4C)
;
_shelx_shelxl_version_number 2014/7
_olex2_submission_special_instructions 'No special instructions were received'

loop_
_space_group_symop_operation_xyz
'x, y, z'
'-x, y+1/2, -z+1/2'
'-x, -y, -z'
'x, -y-1/2, z-1/2'

loop_
_atom_site_label
_atom_site_type_symbol
_atom_site_fract_x
_atom_site_fract_y
_atom_site_fract_z
_atom_site_U_iso_or_equiv
_atom_site_adp_type
_atom_site_occupancy
_atom_site_site_symmetry_order
_atom_site_calc_flag
_atom_site_refinement_flags_posn
Pt1 Pt 0.04102(3) 0.84738(2) 0.57219(2) 0.02099(8) Uani 1 1 d .
Cl1 Cl -0.0740(2) 0.96519(11) 0.67498(14) 0.0335(3) Uani 1 1 d .
Cl2 Cl 0.3319(2) 0.90684(11) 0.68792(13) 0.0320(3) Uani 1 1 d .
S1 S -0.2257(2) 0.77301(11) 0.46581(15) 0.0300(3) Uani 1 1 d .
O1 O 0.1593(5) 0.7792(3) 0.3797(3) 0.0283(9) Uani 1 1 d .
H1 H 0.1375 0.8488 0.3705 0.042 Uiso 1 1 d R
O2 O -0.2430(6) 0.6552(3) 0.4981(5) 0.0532(14) Uani 1 1 d .
N1 N 0.1514(6) 0.7435(3) 0.4885(4) 0.0223(10) Uani 1 1 d .
N2 N 0.2836(6) 0.5820(4) 0.4530(4) 0.0321(12) Uani 1 1 d .
H2A H 0.2886 0.6111 0.3882 0.039 Uiso 1 1 d R
H2B H 0.3245 0.5134 0.4754 0.039 Uiso 1 1 d R
C1 C 0.2140(7) 0.6419(4) 0.5172(5) 0.0232(12) Uani 1 1 d .
C2 C 0.2118(8) 0.5917(5) 0.6280(5) 0.0332(14) Uani 1 1 d .
H2C H 0.1183 0.5334 0.6081 0.050 Uiso 1 1 calc GR
H2D H 0.1863 0.6509 0.6753 0.050 Uiso 1 1 calc GR
H2E H 0.3295 0.5578 0.6735 0.050 Uiso 1 1 calc GR
C3 C -0.2687(8) 0.7792(5) 0.3123(6) 0.0402(16) Uani 1 1 d .
H3A H -0.1810 0.7320 0.2958 0.060 Uiso 1 1 calc GR
H3B H -0.2580 0.8575 0.2899 0.060 Uiso 1 1 calc GR
H3C H -0.3908 0.7515 0.2665 0.060 Uiso 1 1 calc GR
C4 C -0.4127(8) 0.8502(5) 0.4697(6) 0.0399(17) Uani 1 1 d .
H4A H -0.4102 0.9272 0.4409 0.060 Uiso 1 1 calc GR
H4B H -0.4062 0.8531 0.5513 0.060 Uiso 1 1 calc GR
H4C H -0.5248 0.8129 0.4191 0.060 Uiso 1 1 calc GR

loop_
_atom_site_aniso_label
_atom_site_aniso_U_11
_atom_site_aniso_U_22
_atom_site_aniso_U_33
_atom_site_aniso_U_23
_atom_site_aniso_U_13
_atom_site_aniso_U_12
Pt1 0.02698(13) 0.01586(11) 0.02307(13) 0.00009(8) 0.01290(10) 0.00167(8)
Cl1 0.0502(9) 0.0227(7) 0.0355(9) 0.0010(6) 0.0252(8) 0.0093(6)
Cl2 0.0333(8) 0.0312(7) 0.0298(8) -0.0033(6) 0.0101(7) -0.0027(6)
S1 0.0290(8) 0.0186(7) 0.0426(10) 0.0007(6) 0.0143(7) -0.0019(6)
O1 0.044(2) 0.0203(19) 0.026(2) 0.0050(16) 0.020(2) 0.0053(17)
O2 0.049(3) 0.022(2) 0.082(4) 0.010(2) 0.017(3) -0.0083(19)
N1 0.028(3) 0.022(2) 0.021(3) -0.0009(19) 0.013(2) -0.0004(19)
N2 0.046(3) 0.019(2) 0.041(3) 0.005(2) 0.028(3) 0.007(2)
C1 0.023(3) 0.018(3) 0.028(3) 0.001(2) 0.009(3) 0.000(2)
C2 0.047(4) 0.025(3) 0.031(4) 0.003(3) 0.019(3) 0.005(3)
C3 0.033(4) 0.041(4) 0.044(4) -0.014(3) 0.012(3) -0.005(3)
C4 0.030(4) 0.044(4) 0.054(5) 0.008(3) 0.025(4) 0.004(3)

loop_
_atom_type_symbol
_atom_type_description
_atom_type_scat_dispersion_real
_atom_type_scat_dispersion_imag
_atom_type_scat_source
C C 0.0033 0.0016 'International Tables Vol C Tables 4.2.6.8 and 6.1.1.4'
H H 0.0000 0.0000 'International Tables Vol C Tables 4.2.6.8 and 6.1.1.4'
Cl Cl 0.1484 0.1585 'International Tables Vol C Tables 4.2.6.8 and 6.1.1.4'
N N 0.0061 0.0033 'International Tables Vol C Tables 4.2.6.8 and 6.1.1.4'
O O 0.0106 0.0060 'International Tables Vol C Tables 4.2.6.8 and 6.1.1.4'
Pt Pt -1.7033 8.3905 'International Tables Vol C Tables 4.2.6.8 and 6.1.1.4'
S S 0.1246 0.1234 'International Tables Vol C Tables 4.2.6.8 and 6.1.1.4'

loop_
_geom_angle_atom_site_label_1
_geom_angle_atom_site_label_2
_geom_angle_atom_site_label_3
_geom_angle
Cl1 Pt1 Cl2 90.36(6)
S1 Pt1 Cl1 93.39(6)
S1 Pt1 Cl2 174.21(5)
N1 Pt1 Cl1 177.54(13)
N1 Pt1 Cl2 87.52(13)
N1 Pt1 S1 88.62(13)
O2 S1 Pt1 112.9(2)
O2 S1 C3 108.9(3)
O2 S1 C4 108.1(3)
C3 S1 Pt1 110.7(2)
C3 S1 C4 100.8(3)
C4 S1 Pt1 114.7(2)
N1 O1 H1 109.6
O1 N1 Pt1 118.9(3)
C1 N1 Pt1 129.0(4)
C1 N1 O1 112.0(4)
H2A N2 H2B 120.0
C1 N2 H2A 120.0
C1 N2 H2B 120.0
N1 C1 N2 122.8(5)
N1 C1 C2 118.4(5)
N2 C1 C2 118.8(5)
C1 C2 H2C 109.5
C1 C2 H2D 109.5
C1 C2 H2E 109.5
H2C C2 H2D 109.5
H2C C2 H2E 109.5
H2D C2 H2E 109.5
S1 C3 H3A 109.5
S1 C3 H3B 109.5
S1 C3 H3C 109.5
H3A C3 H3B 109.5
H3A C3 H3C 109.5
H3B C3 H3C 109.5
S1 C4 H4A 109.5
S1 C4 H4B 109.5
S1 C4 H4C 109.5
H4A C4 H4B 109.5
H4A C4 H4C 109.5
H4B C4 H4C 109.5

loop_
_geom_bond_atom_site_label_1
_geom_bond_atom_site_label_2
_geom_bond_distance
Pt1 Cl1 2.2988(14)
Pt1 Cl2 2.3268(15)
Pt1 S1 2.2164(15)
Pt1 N1 2.013(4)
S1 O2 1.470(4)
S1 C3 1.776(7)
S1 C4 1.776(6)
O1 H1 0.8402
O1 N1 1.422(6)
N1 C1 1.298(6)
N2 H2A 0.8800
N2 H2B 0.8801
N2 C1 1.331(7)
C1 C2 1.487(8)
C2 H2C 0.9800
C2 H2D 0.9800
C2 H2E 0.9800
C3 H3A 0.9800
C3 H3B 0.9800
C3 H3C 0.9800
C4 H4A 0.9800
C4 H4B 0.9800
C4 H4C 0.9800

loop_
_geom_torsion_atom_site_label_1
_geom_torsion_atom_site_label_2
_geom_torsion_atom_site_label_3
_geom_torsion_atom_site_label_4
_geom_torsion
Pt1 N1 C1 N2 179.8(4)
Pt1 N1 C1 C2 -1.8(8)
O1 N1 C1 N2 2.6(7)
O1 N1 C1 C2 -179.0(5)
